data_7050462
loop_
_publ_author_name
'Senthil Kumar, V. S.'
'Nangia, Ashwini'
'Kirchner, Michael T.'
'Boese, Roland'

_publ_section_title
;
 Supramolecular synthesis of brick wall and honeycomb networks from the
 T-shaped molecule 5-nitrosalicylic acid
;
_journal_issue 2
_journal_name_full 'New Journal of Chemistry'
_journal_page_first 224
_journal_paper_doi 10.1039/b209350b
_journal_volume 27
_journal_year 2003
_chemical_formula_sum 'C7 H5 N O5'
_chemical_formula_weight 183.12
_chemical_melting_point 501
_chemical_name_common '5-Nitrosalicylic acid'
_chemical_name_systematic
; 
5-Nitrosalicylic acid 
;
_space_group_IT_number 2
_symmetry_cell_setting triclinic
_symmetry_space_group_name_Hall '-P 1'
_symmetry_space_group_name_H-M 'P -1'
_atom_sites_solution_hydrogens geom
_atom_sites_solution_primary direct
_atom_sites_solution_secondary difmap
_audit_creation_method SHELXL-97
_cell_angle_alpha 62.449(2)
_cell_angle_beta 75.388(2)
_cell_angle_gamma 81.657(3)
_cell_formula_units_Z 2
_cell_length_a 5.2010(7)
_cell_length_b 8.8753(13)
_cell_length_c 9.2841(13)
_cell_measurement_reflns_used 3097
_cell_measurement_temperature 298(2)
_cell_measurement_theta_max 28.212
_cell_measurement_theta_min 2.531
_cell_volume 367.47(9)
_computing_cell_refinement 'Bruker SMART'
_computing_data_collection 'Bruker SMART'
_computing_data_reduction 'Bruker SAINT'
_computing_molecular_graphics 'PLATON (Spek, 1979-2000)'
_computing_publication_material 'SHELXL-97 (Sheldrick, 1997)'
_computing_structure_refinement 'SHELXL-97 (Sheldrick, 1997)'
_computing_structure_solution 'SHELXS-97 (Sheldrick, 1990)'
_diffrn_ambient_temperature 298(2)
_diffrn_detector_area_resol_mean 512
_diffrn_measured_fraction_theta_full 0.983
_diffrn_measured_fraction_theta_max 0.983
_diffrn_measurement_device_type 'CCD area detector'
_diffrn_measurement_method 'phi and omega scans'
_diffrn_radiation_monochromator graphite
_diffrn_radiation_source 'fine-focus sealed tube'
_diffrn_radiation_type MoK\a
_diffrn_radiation_wavelength 0.71073
_diffrn_reflns_av_R_equivalents 0.0139
_diffrn_reflns_av_sigmaI/netI 0.0139
_diffrn_reflns_limit_h_max 6
_diffrn_reflns_limit_h_min -6
_diffrn_reflns_limit_k_max 11
_diffrn_reflns_limit_k_min -11
_diffrn_reflns_limit_l_max 12
_diffrn_reflns_limit_l_min -12
_diffrn_reflns_number 4525
_diffrn_reflns_theta_full 28.28
_diffrn_reflns_theta_max 28.28
_diffrn_reflns_theta_min 4.30
_exptl_absorpt_coefficient_mu 0.145
_exptl_absorpt_correction_T_max 1.0
_exptl_absorpt_correction_T_min 0.887195
_exptl_absorpt_correction_type none
_exptl_crystal_colour 'brown t'
_exptl_crystal_density_diffrn 1.655
_exptl_crystal_density_method 'not measured'
_exptl_crystal_description block
_exptl_crystal_F_000 188
_exptl_crystal_size_max 0.50
_exptl_crystal_size_mid 0.50
_exptl_crystal_size_min 0.20
_refine_diff_density_max 0.713
_refine_diff_density_min -0.293
_refine_diff_density_rms 0.068
_refine_ls_extinction_method none
_refine_ls_goodness_of_fit_ref 1.077
_refine_ls_hydrogen_treatment mixed
_refine_ls_matrix_type full
_refine_ls_number_parameters 118
_refine_ls_number_reflns 1791
_refine_ls_number_restraints 0
_refine_ls_restrained_S_all 1.077
_refine_ls_R_factor_all 0.0615
_refine_ls_R_factor_gt 0.0583
_refine_ls_shift/su_max 0.001
_refine_ls_shift/su_mean 0.000
_refine_ls_structure_factor_coef Fsqd
_refine_ls_weighting_details 'calc w=1/[\s^2^(Fo^2^)+(0.1448P)^2^+0.0067P] where P=(Fo^2^+2Fc^2^)/3'
_refine_ls_weighting_scheme calc
_refine_ls_wR_factor_gt 0.1693
_refine_ls_wR_factor_ref 0.1802
_reflns_number_gt 1565
_reflns_number_total 1791
_reflns_threshold_expression >2sigma(I)
_cod_data_source_file b209350b.txt
_cod_data_source_block MNSA
_cod_depositor_comments
;
The following automatic conversions were performed:
'_symmetry_cell_setting' value 'Triclinic' changed to 'triclinic'
according to '/home/adriana/struct/CIF-dictionaries/cif_core.dic'
dictionary named 'cif_core.dic' version 2.4.1 from 2010-06-29.

Automatic conversion script
Id: cif_fix_enum 1555 2011-01-17 13:19:09Z saulius 

The following automatic conversions were performed:

'_chemical_melting_point' value '501 K' was changed to '501' - the
value should be numeric and without a unit designator.

Automatic conversion script
Id: cif_fix_values 1569 2011-02-09 13:29:24Z adriana 
;
_cod_original_sg_symbol_H-M P-1
_cod_database_code 7050462

loop_
_symmetry_equiv_pos_as_xyz
'x, y, z'
'-x, -y, -z'

loop_
_atom_site_label
_atom_site_type_symbol
_atom_site_fract_x
_atom_site_fract_y
_atom_site_fract_z
_atom_site_U_iso_or_equiv
_atom_site_adp_type
_atom_site_occupancy
_atom_site_symmetry_multiplicity
_atom_site_calc_flag
_atom_site_refinement_flags
_atom_site_disorder_assembly
_atom_site_disorder_group
N1 N 0.4686(2) 0.27889(13) 0.57106(13) 0.0493(3) Uani 1 1 d . . .
O1 O 0.30664(18) 0.32653(12) -0.01865(11) 0.0539(3) Uani 1 1 d . . .
H1 H 0.4405 0.2601 -0.0545 0.081 Uiso 1 1 d R . .
O2 O 0.73707(19) 0.12891(12) -0.02281(11) 0.0552(3) Uani 1 1 d . . .
O3 O 0.92365(17) 0.01343(11) 0.19948(10) 0.0525(3) Uani 1 1 d . . .
H2 H 1.0339 -0.0326 0.1437 0.079 Uiso 1 1 d R . .
O4 O 0.6544(2) 0.19121(16) 0.62906(14) 0.0728(4) Uani 1 1 d . . .
O5 O 0.3121(2) 0.35707(13) 0.63743(12) 0.0642(3) Uani 1 1 d . . .
C1 C 0.3558(2) 0.30977(14) 0.12340(14) 0.0425(3) Uani 1 1 d . . .
C2 C 0.5655(2) 0.20810(13) 0.19541(14) 0.0399(3) Uani 1 1 d . . .
C3 C 0.6013(2) 0.19789(14) 0.34390(14) 0.0411(3) Uani 1 1 d . . .
H3 H 0.7389 0.1306 0.3929 0.049 Uiso 1 1 d R . .
C4 C 0.4291(2) 0.28931(14) 0.41685(14) 0.0420(3) Uani 1 1 d . . .
C5 C 0.2219(2) 0.39069(16) 0.34659(15) 0.0481(3) Uani 1 1 d . . .
H5 H 0.1091 0.4518 0.3974 0.058 Uiso 1 1 d R . .
C6 C 0.1842(2) 0.40057(16) 0.20126(16) 0.0487(3) Uani 1 1 d . . .
H6 H 0.0447 0.4677 0.1543 0.058 Uiso 1 1 d R . .
C7 C 0.7504(2) 0.11327(14) 0.11419(15) 0.0430(3) Uani 1 1 d . . .

loop_
_atom_site_aniso_label
_atom_site_aniso_U_11
_atom_site_aniso_U_22
_atom_site_aniso_U_33
_atom_site_aniso_U_23
_atom_site_aniso_U_13
_atom_site_aniso_U_12
N1 0.0574(6) 0.0550(6) 0.0420(6) -0.0281(4) -0.0119(4) 0.0051(4)
O1 0.0533(5) 0.0718(6) 0.0464(5) -0.0344(4) -0.0204(4) 0.0156(4)
O2 0.0599(6) 0.0702(6) 0.0482(5) -0.0395(5) -0.0193(4) 0.0214(4)
O3 0.0559(5) 0.0606(5) 0.0476(5) -0.0331(4) -0.0173(4) 0.0221(4)
O4 0.0814(7) 0.0971(8) 0.0598(7) -0.0497(6) -0.0380(5) 0.0317(6)
O5 0.0771(7) 0.0764(7) 0.0525(6) -0.0455(5) -0.0109(5) 0.0123(5)
C1 0.0423(6) 0.0492(6) 0.0392(6) -0.0227(4) -0.0112(4) 0.0046(4)
C2 0.0419(6) 0.0432(6) 0.0381(6) -0.0233(4) -0.0083(4) 0.0060(4)
C3 0.0426(6) 0.0445(6) 0.0396(6) -0.0225(4) -0.0118(4) 0.0079(4)
C4 0.0465(6) 0.0459(6) 0.0367(6) -0.0235(4) -0.0072(4) 0.0047(4)
C5 0.0470(6) 0.0551(6) 0.0468(7) -0.0307(5) -0.0083(5) 0.0106(5)
C6 0.0420(6) 0.0581(7) 0.0492(7) -0.0284(5) -0.0146(5) 0.0141(5)
C7 0.0450(6) 0.0467(6) 0.0421(6) -0.0251(4) -0.0110(4) 0.0068(4)

loop_
_atom_type_symbol
_atom_type_description
_atom_type_scat_dispersion_real
_atom_type_scat_dispersion_imag
_atom_type_scat_source
C C 0.0033 0.0016 'International Tables Vol C Tables 4.2.6.8 and 6.1.1.4'
H H 0.0000 0.0000 'International Tables Vol C Tables 4.2.6.8 and 6.1.1.4'
N N 0.0061 0.0033 'International Tables Vol C Tables 4.2.6.8 and 6.1.1.4'
O O 0.0106 0.0060 'International Tables Vol C Tables 4.2.6.8 and 6.1.1.4'

loop_
_geom_angle_atom_site_label_1
_geom_angle_atom_site_label_2
_geom_angle_atom_site_label_3
_geom_angle
_geom_angle_site_symmetry_1
_geom_angle_site_symmetry_3
_geom_angle_publ_flag
O4 N1 O5 123.06(11) . . ?
O4 N1 C4 118.38(10) . . ?
O5 N1 C4 118.56(10) . . ?
O1 C1 C6 116.64(11) . . ?
O1 C1 C2 123.69(10) . . ?
C6 C1 C2 119.67(11) . . ?
C3 C2 C1 119.77(10) . . ?
C3 C2 C7 119.74(10) . . ?
C1 C2 C7 120.48(10) . . ?
C4 C3 C2 119.00(11) . . ?
C3 C4 C5 121.76(11) . . ?
C3 C4 N1 118.70(11) . . ?
C5 C4 N1 119.54(10) . . ?
C6 C5 C4 119.63(10) . . ?
C5 C6 C1 120.17(11) . . ?
O2 C7 O3 123.85(10) . . ?
O2 C7 C2 121.57(11) . . ?
O3 C7 C2 114.59(10) . . ?

loop_
_geom_bond_atom_site_label_1
_geom_bond_atom_site_label_2
_geom_bond_distance
_geom_bond_site_symmetry_2
_geom_bond_publ_flag
N1 O4 1.2190(14) . ?
N1 O5 1.2257(13) . ?
N1 C4 1.4564(15) . ?
O1 C1 1.3432(14) . ?
O2 C7 1.2330(14) . ?
O3 C7 1.3052(14) . ?
C1 C6 1.4046(17) . ?
C1 C2 1.4053(16) . ?
C2 C3 1.3974(15) . ?
C2 C7 1.4792(15) . ?
C3 C4 1.3822(14) . ?
C4 C5 1.3880(17) . ?
C5 C6 1.3733(17) . ?

loop_
_cod_related_entry_id
_cod_related_entry_database
_cod_related_entry_code
1 ChemSpider 7042
